data_2106141
loop_
_publ_author_name
'Czaya, R.'

_publ_section_title
;
 Dehydration and transformation phases of Scholzite Ca Zn2 (P O4)2 (H2 O)2
;
_journal_name_full 'Acta Crystallographica B (24,1968-38,1982)'
_journal_page_first 322
_journal_page_last 323
_journal_volume 28
_journal_year 1972
_chemical_formula_sum 'Ca O2 P2 Zn2'
_chemical_name_systematic 'Ca Zn2 (P O4)2'
_space_group_IT_number 147
_symmetry_space_group_name_Hall '-P 3'
_symmetry_space_group_name_H-M 'P -3'
_cell_angle_alpha 90
_cell_angle_beta 90
_cell_angle_gamma 120
_cell_formula_units_Z 1
_cell_length_a 5.18
_cell_length_b 5.18
_cell_length_c 7.67
_cell_volume 178.232
_citation_journal_id_ASTM ACBCAR
_cod_data_source_file Czaya_ACBCAR_1972_19.cif
_cod_data_source_block Ca1O2P2Zn2
_cod_original_cell_volume 178.2319
_cod_original_formula_sum 'Ca1 O2 P2 Zn2'
_cod_database_code 2106141

loop_
_symmetry_equiv_pos_as_xyz
x,y,z
-y,x-y,z
-x+y,-x,z
-x,-y,-z
y,-x+y,-z
x-y,x,-z

loop_
_atom_site_label
_atom_site_type_symbol
_atom_site_fract_x
_atom_site_fract_y
_atom_site_fract_z
_atom_site_occupancy
_atom_site_U_iso_or_equiv
Zn1 Zn+2 0.6667 0.3333 0.7 1 0.0
O1 O-2 0.6667 0.3333 0.45 1 0.0
Ca1 Ca+2 0 0 0 1 0.0
P1 P+5 0.6667 0.3333 0.25 1 0.0
